data_9006161
loop_
_publ_author_name
'Yang, H.'
'Ghose, S.'
'Hatch, D. M.'

_publ_section_title
;
 Ferroelastic phase transition in cryolite, Na3AlF6, a mixed
 fluoride perovskite: high temperature single crystal X-ray
 diffraction study and symmetry analysis of the transition mechanism
 Sample: T = 673 K
;
_journal_name_full 'Physics and Chemistry of Minerals'
_journal_page_first 528
_journal_page_last 544
_journal_volume 19
_journal_year 1993
_chemical_formula_sum 'Al F6 Na3'
_chemical_name_mineral Cryolite
_space_group_IT_number 14
_symmetry_space_group_name_Hall '-P 2yn'
_symmetry_space_group_name_H-M 'P 1 21/n 1'
_cell_angle_alpha 90
_cell_angle_beta 90.055
_cell_angle_gamma 90
_cell_length_a 5.5022
_cell_length_b 5.6284
_cell_length_c 7.8725
_cell_formula_units_Z 2
_cell_volume 243.800
_database_code_amcsd 0007743
_diffrn_ambient_temperature 673
_exptl_crystal_density_diffrn 2.860
_cod_original_formula_sum 'Al Na3 F6'
_cod_database_code 9006161

loop_
_space_group_symop_operation_xyz
x,y,z
1/2+x,1/2-y,1/2+z
1/2-x,1/2+y,1/2-z
-x,-y,-z

loop_
_atom_site_aniso_label
_atom_site_aniso_U_11
_atom_site_aniso_U_22
_atom_site_aniso_U_33
_atom_site_aniso_U_12
_atom_site_aniso_U_13
_atom_site_aniso_U_23
Al 0.02983 0.03049 0.05174 -0.00039 0.00053 -0.00224
Na1 0.05261 0.04993 0.09096 -0.00861 -0.00252 0.00409
Na2 0.07552 0.07116 0.15492 -0.01224 0.00029 0.00233
F1 0.07688 0.09387 0.06455 0.00337 -0.01578 -0.01190
F2 0.05365 0.06350 0.14936 -0.02491 0.01545 -0.00368
F3 0.06222 0.05375 0.17426 -0.02049 0.00287 0.01863

loop_
_atom_site_label
_atom_site_fract_x
_atom_site_fract_y
_atom_site_fract_z
Al 0.00000 0.00000 0.00000
Na1 0.00000 0.00000 0.50000
Na2 -0.00930 0.45760 0.25170
F1 0.09440 0.03980 0.21800
F2 0.23100 0.32620 0.54230
F3 0.16510 0.26680 0.94300

loop_
_cod_related_entry_id
_cod_related_entry_database
_cod_related_entry_code
1 AMCSD 0007743
